data_1546734
loop_
_publ_author_name
'Zhu, Haoxuan'
'Janusson, Eric'
'Luo, Jingwei'
'Piers, James'
'Islam, Farhana'
'McGarvey, Bryce'
'Oliver, Allen Grayson'
'Granot, Ori'
'McIndoe, Jason Scott'

_publ_section_title
;
 Phenol-selective mass spectrometric analysis of jet fuel
;
_journal_name_full 'The Analyst'
_journal_paper_doi 10.1039/C7AN00908A
_journal_year 2017
_chemical_formula_moiety 'C18 H19 N2 O, F6 P'
_chemical_formula_sum 'C18 H19 F6 N2 O P'
_chemical_formula_weight 424.32
_space_group_crystal_system monoclinic
_space_group_IT_number 14
_space_group_name_Hall '-P 2yn'
_space_group_name_H-M_alt 'P 1 21/n 1'
_symmetry_space_group_name_Hall '-P 2yn'
_symmetry_space_group_name_H-M 'P 1 21/n 1'
_atom_sites_solution_hydrogens geom
_atom_sites_solution_primary vecmap
_atom_sites_solution_secondary difmap
_audit_creation_method SHELXL-2014/7
_audit_update_record
;
2017-07-19 deposited with the CCDC.
2017-07-26 downloaded from the CCDC.
;
_cell_angle_alpha 90
_cell_angle_beta 110.562(3)
_cell_angle_gamma 90
_cell_formula_units_Z 4
_cell_length_a 10.1719(8)
_cell_length_b 17.7909(14)
_cell_length_c 11.0986(9)
_cell_measurement_reflns_used 5077
_cell_measurement_temperature 120(2)
_cell_measurement_theta_max 23.40
_cell_measurement_theta_min 2.27
_cell_volume 1880.5(3)
_computing_cell_refinement 'Bruker SAINT v8.34A'
_computing_data_collection 'Bruker APEX-II v2014-11.0'
_computing_data_reduction 'Bruker SAINT v8.34A'
_computing_molecular_graphics 'Bruker XP'
_computing_publication_material 'CIFTAB (Sheldrick, 2008)'
_computing_structure_refinement 'SHELXL-2014/7 (Sheldrick, 2015)'
_computing_structure_solution 'SHELXT-2014/2 (Sheldrick, 2015)'
_diffrn_ambient_temperature 120(2)
_diffrn_detector_area_resol_mean 8.33
_diffrn_measured_fraction_theta_full 1.000
_diffrn_measured_fraction_theta_max 0.997
_diffrn_measurement_device_type 'Bruker Kappa X8-APEX-II'
_diffrn_measurement_method 'combination of \w and \f-scans '
_diffrn_radiation_monochromator graphite
_diffrn_radiation_source 'fine-focus sealed tube'
_diffrn_radiation_type MoK\a
_diffrn_radiation_wavelength 0.71073
_diffrn_reflns_av_R_equivalents 0.0563
_diffrn_reflns_av_unetI/netI 0.0388
_diffrn_reflns_Laue_measured_fraction_full 1.000
_diffrn_reflns_Laue_measured_fraction_max 0.997
_diffrn_reflns_limit_h_max 12
_diffrn_reflns_limit_h_min -11
_diffrn_reflns_limit_k_max 22
_diffrn_reflns_limit_k_min -22
_diffrn_reflns_limit_l_max 13
_diffrn_reflns_limit_l_min -13
_diffrn_reflns_number 26441
_diffrn_reflns_point_group_measured_fraction_full 1.000
_diffrn_reflns_point_group_measured_fraction_max 0.997
_diffrn_reflns_theta_full 25.242
_diffrn_reflns_theta_max 26.619
_diffrn_reflns_theta_min 2.270
_exptl_absorpt_coefficient_mu 0.215
_exptl_absorpt_correction_T_max 1.0000
_exptl_absorpt_correction_T_min 0.9382
_exptl_absorpt_correction_type numerical
_exptl_absorpt_process_details 'SADABS (Krause et al., 2015)'
_exptl_crystal_colour colorless
_exptl_crystal_density_diffrn 1.499
_exptl_crystal_description tablet
_exptl_crystal_F_000 872
_exptl_crystal_size_max 0.271
_exptl_crystal_size_mid 0.109
_exptl_crystal_size_min 0.050
_refine_diff_density_max 1.087
_refine_diff_density_min -0.547
_refine_diff_density_rms 0.068
_refine_ls_extinction_method none
_refine_ls_goodness_of_fit_ref 1.038
_refine_ls_hydrogen_treatment constr
_refine_ls_matrix_type full
_refine_ls_number_parameters 254
_refine_ls_number_reflns 3932
_refine_ls_number_restraints 0
_refine_ls_restrained_S_all 1.038
_refine_ls_R_factor_all 0.0882
_refine_ls_R_factor_gt 0.0555
_refine_ls_shift/su_max 0.000
_refine_ls_shift/su_mean 0.000
_refine_ls_structure_factor_coef Fsqd
_refine_ls_weighting_details 'w=1/[\s^2^(Fo^2^)+(0.0609P)^2^+2.8719P] where P=(Fo^2^+2Fc^2^)/3'
_refine_ls_weighting_scheme calc
_refine_ls_wR_factor_gt 0.1341
_refine_ls_wR_factor_ref 0.1521
_reflns_Friedel_coverage 0.000
_reflns_number_gt 2708
_reflns_number_total 3932
_reflns_threshold_expression 'I > 2\s(I)'
_cod_data_source_file c7an00908a2.cif
_cod_data_source_block uvic1520
_cod_database_code 1546734
_shelx_shelxl_version_number 2014/7
_shelx_space_group_comment
;
The symmetry employed for this shelxl refinement is uniquely defined
by the following loop, which should always be used as a source of
symmetry information in preference to the above space-group names.
They are only intended as comments.
;
_shelx_estimated_absorpt_t_min 0.944
_shelx_estimated_absorpt_t_max 0.989

loop_
_space_group_symop_operation_xyz
'x, y, z'
'-x+1/2, y+1/2, -z+1/2'
'-x, -y, -z'
'x-1/2, -y-1/2, z-1/2'

loop_
_atom_site_label
_atom_site_type_symbol
_atom_site_fract_x
_atom_site_fract_y
_atom_site_fract_z
_atom_site_U_iso_or_equiv
_atom_site_adp_type
_atom_site_occupancy
_atom_site_site_symmetry_order
_atom_site_calc_flag
_atom_site_refinement_flags_posn
_atom_site_refinement_flags_adp
O1 O 0.0664(2) 0.35548(12) 0.03279(18) 0.0260(5) Uani 1 1 d . .
N1 N 0.6917(2) 0.56933(13) 0.5615(2) 0.0233(5) Uani 1 1 d . .
N2 N 0.6002(2) 0.57743(13) 0.3559(2) 0.0226(5) Uani 1 1 d . .
C1 C 0.7151(3) 0.55871(16) 0.4531(3) 0.0230(6) Uani 1 1 d . .
H1 H 0.8000 0.5407 0.4460 0.028 Uiso 1 1 calc R U
C2 C 0.5578(3) 0.59606(17) 0.5335(3) 0.0281(7) Uani 1 1 d . .
H2 H 0.5142 0.6085 0.5938 0.034 Uiso 1 1 calc R U
C3 C 0.5001(3) 0.60136(17) 0.4049(3) 0.0268(6) Uani 1 1 d . .
H3 H 0.4080 0.6183 0.3569 0.032 Uiso 1 1 calc R U
C4 C 0.7933(3) 0.55660(19) 0.6904(3) 0.0324(7) Uani 1 1 d . .
H4A H 0.8865 0.5481 0.6853 0.049 Uiso 1 1 calc R U
H4B H 0.7654 0.5124 0.7283 0.049 Uiso 1 1 calc R U
H4C H 0.7964 0.6007 0.7442 0.049 Uiso 1 1 calc R U
C5 C 0.5840(3) 0.57426(18) 0.2188(3) 0.0285(7) Uani 1 1 d . .
H5A H 0.6731 0.5570 0.2108 0.034 Uiso 1 1 calc R U
H5B H 0.5639 0.6253 0.1813 0.034 Uiso 1 1 calc R U
C6 C 0.4672(3) 0.52195(17) 0.1447(3) 0.0241(6) Uani 1 1 d . .
C7 C 0.3356(3) 0.55130(17) 0.0743(3) 0.0260(6) Uani 1 1 d . .
H7 H 0.3201 0.6040 0.0733 0.031 Uiso 1 1 calc R U
C8 C 0.2277(3) 0.50373(17) 0.0060(3) 0.0253(6) Uani 1 1 d . .
H8 H 0.1385 0.5241 -0.0427 0.030 Uiso 1 1 calc R U
C9 C 0.2484(3) 0.42677(17) 0.0076(3) 0.0234(6) Uani 1 1 d . .
C10 C 0.3797(3) 0.39793(17) 0.0770(3) 0.0251(6) Uani 1 1 d . .
H10A H 0.3952 0.3452 0.0783 0.030 Uiso 1 1 calc R U
C11 C 0.4884(3) 0.44542(17) 0.1444(3) 0.0252(6) Uani 1 1 d . .
H11A H 0.5784 0.4251 0.1909 0.030 Uiso 1 1 calc R U
C12 C 0.1283(3) 0.37558(18) -0.0606(3) 0.0269(6) Uani 1 1 d . .
H12A H 0.0590 0.4016 -0.1347 0.032 Uiso 1 1 calc R U
H12B H 0.1622 0.3302 -0.0925 0.032 Uiso 1 1 calc R U
C13 C -0.0560(3) 0.31492(16) -0.0090(3) 0.0225(6) Uani 1 1 d . .
C14 C -0.1132(3) 0.29853(17) 0.0841(3) 0.0259(6) Uani 1 1 d . .
H14A H -0.0659 0.3134 0.1708 0.031 Uiso 1 1 calc R U
C15 C -0.2394(3) 0.26037(17) 0.0506(3) 0.0273(7) Uani 1 1 d . .
H15A H -0.2783 0.2485 0.1146 0.033 Uiso 1 1 calc R U
C16 C -0.3094(3) 0.23935(17) -0.0764(3) 0.0293(7) Uani 1 1 d . .
H16A H -0.3971 0.2141 -0.1001 0.035 Uiso 1 1 calc R U
C17 C -0.2503(3) 0.25554(16) -0.1676(3) 0.0269(6) Uani 1 1 d . .
H17A H -0.2976 0.2405 -0.2542 0.032 Uiso 1 1 calc R U
C18 C -0.1234(3) 0.29322(16) -0.1358(3) 0.0255(6) Uani 1 1 d . .
H18A H -0.0835 0.3039 -0.1995 0.031 Uiso 1 1 calc R U
P1 P 0.85285(9) 0.34884(5) 0.49272(8) 0.0312(2) Uani 1 1 d . .
F1 F 0.8499(2) 0.28843(14) 0.38719(19) 0.0532(6) Uani 1 1 d . .
F2 F 0.7555(2) 0.29755(13) 0.5425(2) 0.0552(6) Uani 1 1 d . .
F3 F 0.8574(3) 0.40953(12) 0.6010(2) 0.0582(6) Uani 1 1 d . .
F4 F 0.7219(2) 0.39176(15) 0.3977(2) 0.0634(7) Uani 1 1 d . .
F5 F 0.9858(2) 0.30982(15) 0.5921(2) 0.0621(7) Uani 1 1 d . .
F6 F 0.9532(3) 0.40038(15) 0.4461(3) 0.0713(8) Uani 1 1 d . .

loop_
_atom_site_aniso_label
_atom_site_aniso_U_11
_atom_site_aniso_U_22
_atom_site_aniso_U_33
_atom_site_aniso_U_23
_atom_site_aniso_U_13
_atom_site_aniso_U_12
O1 0.0227(10) 0.0376(12) 0.0175(9) -0.0010(9) 0.0070(8) -0.0086(9)
N1 0.0259(13) 0.0268(13) 0.0174(11) -0.0029(10) 0.0080(10) -0.0039(10)
N2 0.0209(12) 0.0288(13) 0.0178(11) -0.0017(10) 0.0062(10) -0.0031(10)
C1 0.0241(15) 0.0243(14) 0.0222(14) -0.0029(11) 0.0103(12) -0.0031(12)
C2 0.0274(16) 0.0328(17) 0.0283(16) -0.0066(13) 0.0149(13) -0.0034(13)
C3 0.0227(15) 0.0284(16) 0.0305(16) -0.0030(12) 0.0108(13) -0.0010(12)
C4 0.0365(18) 0.0398(18) 0.0174(14) -0.0017(13) 0.0051(13) -0.0028(15)
C5 0.0280(16) 0.0381(18) 0.0186(14) -0.0002(13) 0.0072(12) -0.0087(13)
C6 0.0215(15) 0.0358(16) 0.0149(13) -0.0008(12) 0.0062(11) -0.0061(12)
C7 0.0297(16) 0.0249(15) 0.0239(14) -0.0011(12) 0.0102(13) -0.0015(12)
C8 0.0205(14) 0.0335(16) 0.0208(14) 0.0017(12) 0.0060(12) 0.0012(12)
C9 0.0231(15) 0.0327(16) 0.0156(13) -0.0013(11) 0.0082(11) -0.0046(12)
C10 0.0282(16) 0.0266(15) 0.0215(14) 0.0029(12) 0.0099(12) 0.0015(12)
C11 0.0221(15) 0.0336(16) 0.0196(14) 0.0040(12) 0.0070(12) 0.0025(12)
C12 0.0261(16) 0.0338(16) 0.0210(14) -0.0012(12) 0.0083(12) -0.0050(13)
C13 0.0196(14) 0.0239(14) 0.0229(14) 0.0011(11) 0.0058(11) -0.0013(11)
C14 0.0247(15) 0.0298(16) 0.0214(14) 0.0005(12) 0.0059(12) 0.0006(12)
C15 0.0282(16) 0.0301(16) 0.0252(15) 0.0043(12) 0.0112(13) 0.0014(13)
C16 0.0249(16) 0.0292(16) 0.0316(16) 0.0017(13) 0.0072(13) -0.0037(13)
C17 0.0272(16) 0.0254(15) 0.0237(14) -0.0012(12) 0.0033(12) -0.0042(12)
C18 0.0274(15) 0.0281(15) 0.0207(14) 0.0000(12) 0.0082(12) -0.0020(12)
P1 0.0277(4) 0.0376(5) 0.0303(4) 0.0076(4) 0.0127(3) 0.0085(4)
F1 0.0530(13) 0.0719(15) 0.0376(11) -0.0165(11) 0.0197(10) -0.0041(11)
F2 0.0654(15) 0.0610(14) 0.0504(13) 0.0003(11) 0.0343(12) -0.0145(12)
F3 0.0747(16) 0.0457(13) 0.0567(14) -0.0073(11) 0.0263(12) 0.0129(12)
F4 0.0443(13) 0.0909(19) 0.0489(13) 0.0207(13) 0.0087(11) 0.0280(12)
F5 0.0468(13) 0.0923(19) 0.0411(12) 0.0000(12) 0.0077(10) 0.0325(12)
F6 0.0657(17) 0.0780(18) 0.0830(18) 0.0114(14) 0.0423(15) -0.0186(13)

loop_
_atom_type_symbol
_atom_type_description
_atom_type_scat_dispersion_real
_atom_type_scat_dispersion_imag
_atom_type_scat_source
C C 0.0033 0.0016 'International Tables Vol C Tables 4.2.6.8 and 6.1.1.4'
H H 0.0000 0.0000 'International Tables Vol C Tables 4.2.6.8 and 6.1.1.4'
N N 0.0061 0.0033 'International Tables Vol C Tables 4.2.6.8 and 6.1.1.4'
O O 0.0106 0.0060 'International Tables Vol C Tables 4.2.6.8 and 6.1.1.4'
F F 0.0171 0.0103 'International Tables Vol C Tables 4.2.6.8 and 6.1.1.4'
P P 0.1023 0.0942 'International Tables Vol C Tables 4.2.6.8 and 6.1.1.4'

loop_
_geom_angle_atom_site_label_1
_geom_angle_atom_site_label_2
_geom_angle_atom_site_label_3
_geom_angle
C13 O1 C12 117.6(2)
C1 N1 C2 109.0(2)
C1 N1 C4 125.4(3)
C2 N1 C4 125.5(2)
C1 N2 C3 108.5(2)
C1 N2 C5 125.4(2)
C3 N2 C5 126.1(2)
N1 C1 N2 108.5(2)
C3 C2 N1 107.1(3)
C2 C3 N2 106.9(3)
N2 C5 C6 111.6(2)
C11 C6 C7 119.3(3)
C11 C6 C5 121.1(3)
C7 C6 C5 119.5(3)
C8 C7 C6 120.0(3)
C7 C8 C9 120.7(3)
C8 C9 C10 119.1(3)
C8 C9 C12 120.1(3)
C10 C9 C12 120.8(3)
C11 C10 C9 120.4(3)
C6 C11 C10 120.5(3)
O1 C12 C9 105.9(2)
O1 C13 C14 115.4(2)
O1 C13 C18 123.8(2)
C14 C13 C18 120.8(3)
C13 C14 C15 119.8(3)
C14 C15 C16 120.1(3)
C17 C16 C15 119.3(3)
C16 C17 C18 121.5(3)
C17 C18 C13 118.5(3)
F5 P1 F4 176.97(15)
F5 P1 F1 90.43(12)
F4 P1 F1 92.41(13)
F5 P1 F2 89.45(14)
F4 P1 F2 91.56(14)
F1 P1 F2 90.86(13)
F5 P1 F6 89.44(15)
F4 P1 F6 89.50(14)
F1 P1 F6 89.93(14)
F2 P1 F6 178.65(14)
F5 P1 F3 88.86(13)
F4 P1 F3 88.29(13)
F1 P1 F3 179.29(14)
F2 P1 F3 89.07(13)
F6 P1 F3 90.13(14)
N1 C1 H1 125.7
N2 C1 H1 125.7
C3 C2 H2 126.5
N1 C2 H2 126.5
C2 C3 H3 126.6
N2 C3 H3 126.6
N1 C4 H4A 109.5
N1 C4 H4B 109.5
H4A C4 H4B 109.5
N1 C4 H4C 109.5
H4A C4 H4C 109.5
H4B C4 H4C 109.5
N2 C5 H5A 109.3
C6 C5 H5A 109.3
N2 C5 H5B 109.3
C6 C5 H5B 109.3
H5A C5 H5B 108.0
C8 C7 H7 120.0
C6 C7 H7 120.0
C7 C8 H8 119.6
C9 C8 H8 119.6
C11 C10 H10A 119.8
C9 C10 H10A 119.8
C6 C11 H11A 119.7
C10 C11 H11A 119.7
O1 C12 H12A 110.6
C9 C12 H12A 110.6
O1 C12 H12B 110.6
C9 C12 H12B 110.6
H12A C12 H12B 108.7
C13 C14 H14A 120.1
C15 C14 H14A 120.1
C14 C15 H15A 119.9
C16 C15 H15A 119.9
C17 C16 H16A 120.4
C15 C16 H16A 120.4
C16 C17 H17A 119.2
C18 C17 H17A 119.2
C17 C18 H18A 120.8
C13 C18 H18A 120.8

loop_
_geom_bond_atom_site_label_1
_geom_bond_atom_site_label_2
_geom_bond_distance
O1 C13 1.371(3)
O1 C12 1.435(3)
N1 C1 1.319(3)
N1 C2 1.372(4)
N1 C4 1.459(4)
N2 C1 1.325(4)
N2 C3 1.380(4)
N2 C5 1.472(3)
C2 C3 1.343(4)
C5 C6 1.506(4)
C6 C11 1.379(4)
C6 C7 1.392(4)
C7 C8 1.383(4)
C8 C9 1.385(4)
C9 C10 1.385(4)
C9 C12 1.498(4)
C10 C11 1.384(4)
C13 C14 1.383(4)
C13 C18 1.387(4)
C14 C15 1.383(4)
C15 C16 1.389(4)
C16 C17 1.377(4)
C17 C18 1.386(4)
P1 F5 1.575(2)
P1 F4 1.576(2)
P1 F1 1.582(2)
P1 F2 1.582(2)
P1 F6 1.588(2)
P1 F3 1.604(2)
C1 H1 0.9500
C2 H2 0.9500
C3 H3 0.9500
C4 H4A 0.9800
C4 H4B 0.9800
C4 H4C 0.9800
C5 H5A 0.9900
C5 H5B 0.9900
C7 H7 0.9500
C8 H8 0.9500
C10 H10A 0.9500
C11 H11A 0.9500
C12 H12A 0.9900
C12 H12B 0.9900
C14 H14A 0.9500
C15 H15A 0.9500
C16 H16A 0.9500
C17 H17A 0.9500
C18 H18A 0.9500

loop_
_geom_torsion_atom_site_label_1
_geom_torsion_atom_site_label_2
_geom_torsion_atom_site_label_3
_geom_torsion_atom_site_label_4
_geom_torsion
C2 N1 C1 N2 -0.3(3)
C4 N1 C1 N2 -178.8(3)
C3 N2 C1 N1 0.4(3)
C5 N2 C1 N1 179.4(3)
C1 N2 C3 C2 -0.3(3)
C5 N2 C3 C2 -179.4(3)
N2 C3 C2 N1 0.1(3)
C1 N1 C2 C3 0.1(3)
C4 N1 C2 C3 178.6(3)
C1 N2 C5 C6 119.9(3)
C3 N2 C5 C6 -61.3(4)
N2 C5 C6 C11 -81.9(3)
N2 C5 C6 C7 98.5(3)
C11 C6 C7 C8 0.5(4)
C5 C6 C7 C8 180.0(3)
C6 C7 C8 C9 0.7(4)
C7 C8 C9 C10 -1.1(4)
C7 C8 C9 C12 176.4(3)
C8 C9 C10 C11 0.4(4)
C12 C9 C10 C11 -177.1(3)
C7 C6 C11 C10 -1.2(4)
C5 C6 C11 C10 179.3(3)
C9 C10 C11 C6 0.7(4)
C13 O1 C12 C9 173.2(2)
C8 C9 C12 O1 -91.1(3)
C10 C9 C12 O1 86.4(3)
C12 O1 C13 C14 -178.5(3)
C12 O1 C13 C18 -0.8(4)
O1 C13 C14 C15 177.5(3)
C18 C13 C14 C15 -0.3(4)
C13 C14 C15 C16 -0.8(4)
C14 C15 C16 C17 1.4(5)
C15 C16 C17 C18 -0.9(5)
C16 C17 C18 C13 -0.2(4)
O1 C13 C18 C17 -176.8(3)
C14 C13 C18 C17 0.8(4)
